data_2222760
loop_
_publ_author_name
'Wada, Masahisa'
'Kobayashi, Kayoko'
'Nishimoto, Mamoru'
'Kitaoka, Motomitsu'
'Noguchi, Keiichi'

_publ_section_title
;2-Acetamido-2-deoxy-3-<i>O</i>-\b-<small>D</small>-galactopyranosyl-<small>D</small>-glucose
 dihydrate
;
_journal_coeditor_code IS2433
_journal_issue 8
_journal_name_full 'Acta Crystallographica Section E'
_journal_page_first o1781
_journal_page_last o1782
_journal_paper_doi 10.1107/S1600536809024775
_journal_volume 65
_journal_year 2009
_chemical_formula_iupac 'C14 H25 N O11, 2H2 O'
_chemical_formula_moiety 'C14 H25 N O11, 2(H2 O)'
_chemical_formula_sum 'C14 H29 N O13'
_chemical_formula_weight 419.38
_chemical_name_common 'lacto-N-biose I dihydrate'
_chemical_name_systematic
;
2-Acetamido-2-deoxy-3-<i>O</i>-\b-D-galactopyranosyl-D-
glucose dihydrate
;
_space_group_IT_number 19
_symmetry_cell_setting orthorhombic
_symmetry_space_group_name_Hall 'P 2ac 2ab'
_symmetry_space_group_name_H-M 'P 21 21 21'
_atom_sites_solution_hydrogens mixed
_atom_sites_solution_primary direct
_atom_sites_solution_secondary difmap
_cell_angle_alpha 90.00
_cell_angle_beta 90.00
_cell_angle_gamma 90.00
_cell_formula_units_Z 4
_cell_length_a 8.2840(10)
_cell_length_b 12.8410(10)
_cell_length_c 17.5030(10)
_cell_measurement_reflns_used 25787
_cell_measurement_temperature 95(2)
_cell_measurement_theta_max 30.01
_cell_measurement_theta_min 2.21
_cell_volume 1861.9(3)
_computing_cell_refinement 'HKL2000 (Otwinowski & Minor, 1997)'
_computing_data_collection
;
<i>UGUI</i> (Structural Biology Research Center, 2005)
;
_computing_data_reduction 'HKL2000 (Otwinowski & Minor, 1997)'
_computing_molecular_graphics 'ORTEPIII (Burnett & Johnson, 1996)'
_computing_publication_material 'SHELXL97 (Sheldrick, 2008)'
_computing_structure_refinement 'SHELXL97 (Sheldrick, 2008)'
_computing_structure_solution 'SHELXS86 (Sheldrick, 2008)'
_diffrn_ambient_temperature 95(2)
_diffrn_detector_area_resol_mean 9.7466
_diffrn_measured_fraction_theta_full 0.990
_diffrn_measured_fraction_theta_max 0.990
_diffrn_measurement_device_type 'ADSC Quantum 210r'
_diffrn_measurement_method \w
_diffrn_radiation_monochromator silicon
_diffrn_radiation_source 'Photon Facrory NW12A'
_diffrn_radiation_type synchrotron
_diffrn_radiation_wavelength 0.80000
_diffrn_reflns_av_R_equivalents 0.0470
_diffrn_reflns_av_sigmaI/netI 0.0189
_diffrn_reflns_limit_h_max 10
_diffrn_reflns_limit_h_min -10
_diffrn_reflns_limit_k_max 16
_diffrn_reflns_limit_k_min -16
_diffrn_reflns_limit_l_max 21
_diffrn_reflns_limit_l_min -21
_diffrn_reflns_number 25787
_diffrn_reflns_theta_full 30.01
_diffrn_reflns_theta_max 30.01
_diffrn_reflns_theta_min 2.21
_exptl_absorpt_coefficient_mu 0.132
_exptl_absorpt_correction_type none
_exptl_crystal_colour colorless
_exptl_crystal_density_diffrn 1.496
_exptl_crystal_density_method 'not measured'
_exptl_crystal_description block
_exptl_crystal_F_000 896
_exptl_crystal_size_max 0.10
_exptl_crystal_size_mid 0.10
_exptl_crystal_size_min 0.10
_refine_diff_density_max 0.272
_refine_diff_density_min -0.309
_refine_ls_extinction_coef 0.084(6)
_refine_ls_extinction_expression Fc^*^=kFc[1+0.001xFc^2^\l^3^/sin(2\q)]^-1/4^
_refine_ls_extinction_method 'SHELXL97 (Sheldrick, 2008)'
_refine_ls_goodness_of_fit_ref 1.063
_refine_ls_hydrogen_treatment constr
_refine_ls_matrix_type full
_refine_ls_number_parameters 264
_refine_ls_number_reflns 2153
_refine_ls_number_restraints 0
_refine_ls_restrained_S_all 1.063
_refine_ls_R_factor_all 0.0440
_refine_ls_R_factor_gt 0.0421
_refine_ls_shift/su_max 0.001
_refine_ls_shift/su_mean 0.000
_refine_ls_structure_factor_coef Fsqd
_refine_ls_weighting_details 'calc w=1/[\s^2^(Fo^2^)+(0.0806P)^2^+0.7215P] where P=(Fo^2^+2Fc^2^)/3'
_refine_ls_weighting_scheme calc
_refine_ls_wR_factor_gt 0.1137
_refine_ls_wR_factor_ref 0.1153
_reflns_number_gt 2046
_reflns_number_total 2153
_reflns_threshold_expression I>2\s(I)
_cod_data_source_file is2433.cif
_cod_data_source_block I
_cod_depositor_comments
;
The following automatic conversions were performed:

'_atom_sites_solution_hydrogens' value 'difmap&geom' was changed to
'mixed'.

Automatic conversion script
Id: cif_fix_values 6452 2018-10-05 10:23:21Z andrius 
;
_cod_database_code 2222760
_cod_database_fobs_code 2222760

loop_
_symmetry_equiv_pos_site_id
_symmetry_equiv_pos_as_xyz
1 'x, y, z'
2 '-x+1/2, -y, z+1/2'
3 'x+1/2, -y+1/2, -z'
4 '-x, y+1/2, -z+1/2'

loop_
_atom_site_type_symbol
_atom_site_label
_atom_site_fract_x
_atom_site_fract_y
_atom_site_fract_z
_atom_site_U_iso_or_equiv
_atom_site_adp_type
_atom_site_calc_flag
_atom_site_refinement_flags
_atom_site_occupancy
_atom_site_disorder_assembly
_atom_site_disorder_group
C C1 0.7021(3) 0.32502(19) 0.34879(14) 0.0205(5) Uani d . 1 . .
H H1 0.8227 0.3214 0.3471 0.025 Uiso calc R 1 . .
C C2 0.6435(3) 0.4253(2) 0.31127(15) 0.0211(5) Uani d . 1 . .
H H2 0.5234 0.4232 0.3059 0.025 Uiso calc R 1 . .
C C3 0.6921(3) 0.52070(19) 0.35853(15) 0.0215(5) Uani d . 1 . .
H H3 0.8113 0.5310 0.3535 0.026 Uiso calc R 1 . .
C C4 0.6518(3) 0.5082(2) 0.44263(16) 0.0226(6) Uani d . 1 . .
H H4 0.7071 0.5646 0.4721 0.027 Uiso calc R 1 . .
C C5 0.7119(4) 0.4031(2) 0.47122(15) 0.0235(6) Uani d . 1 . .
H H5 0.8323 0.4017 0.4671 0.028 Uiso calc R 1 . .
C C6 0.6658(4) 0.3832(2) 0.55375(16) 0.0279(6) Uani d . 1 . .
H H61 0.6722 0.4494 0.5826 0.033 Uiso calc R 1 . .
H H62 0.5526 0.3585 0.5559 0.033 Uiso calc R 1 . .
O O1 0.6358(2) 0.24111(13) 0.30922(11) 0.0217(4) Uani d . 1 B .
O O2 0.7150(2) 0.43673(14) 0.23805(11) 0.0241(4) Uani d . 1 . .
H H2O 0.6648 0.4055 0.2024 0.029 Uiso d R 1 . .
O O3 0.6135(3) 0.61167(14) 0.33229(11) 0.0261(5) Uani d . 1 . .
H H3O 0.6709 0.6420 0.2988 0.031 Uiso d R 1 . .
O O4 0.4818(3) 0.51573(15) 0.45519(11) 0.0268(5) Uani d . 1 . .
H H4O 0.4508 0.5788 0.4331 0.032 Uiso d R 1 . .
O O5 0.6475(2) 0.31996(13) 0.42597(10) 0.0219(4) Uani d . 1 . .
O O6 0.7678(3) 0.30802(14) 0.58916(11) 0.0266(5) Uani d . 1 . .
H H6O 0.7491 0.2462 0.5742 0.032 Uiso d R 1 . .
C C7 0.8597(3) -0.00264(19) 0.25298(15) 0.0220(5) Uani d . 1 . .
H H71 0.8919 -0.0327 0.2025 0.026 Uiso calc PR 0.77 A 1
H H72 0.9533 0.0120 0.2874 0.026 Uiso d PR 0.23 A 2
C C8 0.7699(3) 0.10082(19) 0.24040(15) 0.0213(5) Uani d . 1 B .
H H8 0.6707 0.0870 0.2094 0.026 Uiso calc R 1 . .
C C9 0.7191(3) 0.14403(19) 0.31837(15) 0.0206(5) Uani d . 1 . .
H H9 0.8171 0.1549 0.3508 0.025 Uiso calc R 1 B .
C C10 0.6100(3) 0.06275(19) 0.35568(15) 0.0213(5) Uani d . 1 B .
H H10 0.5151 0.0491 0.3218 0.026 Uiso calc R 1 . .
C C11 0.7058(3) -0.03748(19) 0.36589(15) 0.0218(5) Uani d . 1 . .
H H11 0.8047 -0.0211 0.3964 0.026 Uiso calc R 1 B .
C C12 0.6157(4) -0.1242(2) 0.40603(16) 0.0248(6) Uani d . 1 B .
H H121 0.6855 -0.1866 0.4092 0.030 Uiso calc R 1 . .
H H122 0.5888 -0.1022 0.4587 0.030 Uiso calc R 1 . .
O O71 0.9959(3) 0.01943(18) 0.29538(14) 0.0217(5) Uani d P 0.77 B 1
H H71O 1.0752 -0.0218 0.2860 0.026 Uiso d PR 0.77 B 1
O O72 0.9226(12) -0.0517(7) 0.1856(5) 0.031(2) Uani d P 0.23 B 2
H H72O 0.8861 -0.0216 0.1467 0.037 Uiso d PR 0.23 B 2
O O10 0.5548(3) 0.09459(15) 0.42885(11) 0.0251(5) Uani d . 1 . .
H H10O 0.4729 0.1468 0.4241 0.030 Uiso d R 1 B .
O O11 0.7561(2) -0.07395(14) 0.29198(11) 0.0229(4) Uani d . 1 B .
O O12 0.4722(3) -0.1495(2) 0.36648(17) 0.0485(7) Uani d . 1 . .
H H12O 0.4325 -0.2091 0.3760 0.058 Uiso d R 1 B .
N N1 0.8734(3) 0.17181(16) 0.19831(13) 0.0214(5) Uani d . 1 . .
H H1N 0.9621 0.1942 0.2205 0.026 Uiso calc R 1 B .
C C13 0.8410(3) 0.20474(19) 0.12798(16) 0.0220(6) Uani d . 1 B .
O O13 0.7167(3) 0.18034(14) 0.09211(11) 0.0258(4) Uani d . 1 . .
C C14 0.9628(4) 0.2771(2) 0.09275(17) 0.0312(7) Uani d . 1 . .
H H141 1.0519 0.2884 0.1287 0.047 Uiso calc R 1 B .
H H142 0.9112 0.3438 0.0810 0.047 Uiso calc R 1 . .
H H143 1.0048 0.2461 0.0456 0.047 Uiso calc R 1 . .
O O1W 0.2143(3) 0.39008(16) 0.43738(13) 0.0370(6) Uani d . 1 . .
H H11W 0.1688 0.3974 0.4806 0.044 Uiso d R 1 . .
H H12W 0.2950 0.4330 0.4398 0.044 Uiso d R 1 . .
O O2W 0.8087(2) 0.72473(14) 0.24058(11) 0.0247(4) Uani d . 1 . .
H H21W 0.7630 0.7867 0.2498 0.030 Uiso d R 1 . .
H H22W 0.7901 0.7083 0.1942 0.030 Uiso d R 1 . .

loop_
_atom_site_aniso_label
_atom_site_aniso_U_11
_atom_site_aniso_U_22
_atom_site_aniso_U_33
_atom_site_aniso_U_12
_atom_site_aniso_U_13
_atom_site_aniso_U_23
C1 0.0228(13) 0.0155(11) 0.0234(12) -0.0008(11) 0.0008(11) -0.0003(9)
C2 0.0226(13) 0.0174(12) 0.0234(12) -0.0030(10) 0.0052(11) 0.0017(10)
C3 0.0216(12) 0.0146(11) 0.0284(13) -0.0008(10) 0.0015(11) 0.0010(10)
C4 0.0235(13) 0.0161(11) 0.0282(13) 0.0002(11) 0.0020(11) 0.0000(10)
C5 0.0270(13) 0.0168(11) 0.0266(13) -0.0004(11) -0.0002(11) 0.0000(10)
C6 0.0334(16) 0.0232(13) 0.0271(14) 0.0061(12) 0.0018(12) 0.0011(11)
O1 0.0240(10) 0.0130(8) 0.0280(9) 0.0006(8) -0.0020(8) -0.0001(7)
O2 0.0269(10) 0.0221(9) 0.0233(9) -0.0041(8) 0.0020(8) 0.0008(7)
O3 0.0302(11) 0.0151(8) 0.0329(10) 0.0033(8) 0.0029(9) 0.0043(7)
O4 0.0272(10) 0.0196(9) 0.0336(10) 0.0058(8) 0.0065(9) 0.0026(8)
O5 0.0286(10) 0.0147(8) 0.0225(9) 0.0002(8) 0.0013(8) -0.0005(7)
O6 0.0311(11) 0.0193(9) 0.0293(10) 0.0021(8) -0.0036(8) 0.0022(8)
C7 0.0244(13) 0.0165(11) 0.0251(12) -0.0016(11) 0.0001(11) 0.0006(10)
C8 0.0255(13) 0.0146(11) 0.0237(12) -0.0025(11) 0.0002(11) 0.0029(10)
C9 0.0212(12) 0.0138(11) 0.0268(12) 0.0010(11) -0.0009(11) 0.0000(10)
C10 0.0254(14) 0.0160(11) 0.0225(12) 0.0003(11) 0.0018(11) -0.0005(10)
C11 0.0252(13) 0.0162(11) 0.0241(12) 0.0004(11) 0.0004(11) -0.0004(10)
C12 0.0257(14) 0.0182(12) 0.0304(13) 0.0001(11) -0.0022(12) 0.0039(11)
O71 0.0196(11) 0.0169(11) 0.0284(12) 0.0029(10) -0.0022(10) -0.0015(9)
O72 0.039(5) 0.024(4) 0.028(4) 0.008(4) 0.011(4) 0.001(4)
O10 0.0307(11) 0.0200(9) 0.0246(9) 0.0042(8) 0.0048(8) 0.0018(8)
O11 0.0289(10) 0.0153(8) 0.0246(9) -0.0021(8) 0.0027(8) -0.0012(7)
O12 0.0368(13) 0.0384(12) 0.0703(17) -0.0204(11) -0.0240(13) 0.0300(12)
N1 0.0208(10) 0.0168(10) 0.0268(11) -0.0020(9) 0.0010(9) 0.0007(9)
C13 0.0235(13) 0.0148(11) 0.0278(12) -0.0005(10) -0.0005(11) 0.0002(10)
O13 0.0256(10) 0.0232(9) 0.0286(10) -0.0046(8) -0.0015(8) 0.0015(8)
C14 0.0330(16) 0.0308(14) 0.0298(14) -0.0107(13) 0.0024(12) 0.0058(12)
O1W 0.0484(14) 0.0261(10) 0.0365(12) -0.0066(11) 0.0090(11) -0.0014(9)
O2W 0.0292(10) 0.0169(8) 0.0280(9) 0.0031(8) -0.0015(9) -0.0020(7)

loop_
_atom_type_symbol
_atom_type_description
_atom_type_scat_dispersion_real
_atom_type_scat_dispersion_imag
_atom_type_scat_source
C C 0.0040 0.0020 'International Tables Vol C Tables 4.2.6.8 and 6.1.1.4'
H H 0.0000 0.0000 'International Tables Vol C Tables 4.2.6.8 and 6.1.1.4'
N N 0.0080 0.0040 'International Tables Vol C Tables 4.2.6.8 and 6.1.1.4'
O O 0.0140 0.0080 'International Tables Vol C Tables 4.2.6.8 and 6.1.1.4'

loop_
_geom_angle_atom_site_label_1
_geom_angle_atom_site_label_2
_geom_angle_atom_site_label_3
_geom_angle_site_symmetry_1
_geom_angle_site_symmetry_3
_geom_angle
_geom_angle_publ_flag
O1 C1 O5 . . 108.1(2) ?
O1 C1 C2 . . 108.3(2) ?
O5 C1 C2 . . 110.2(2) ?
O1 C1 H1 . . 110.1 ?
O5 C1 H1 . . 110.1 ?
C2 C1 H1 . . 110.1 ?
O2 C2 C1 . . 110.1(2) ?
O2 C2 C3 . . 107.2(2) ?
C1 C2 C3 . . 111.0(2) ?
O2 C2 H2 . . 109.5 ?
C1 C2 H2 . . 109.5 ?
C3 C2 H2 . . 109.5 ?
O3 C3 C4 . . 107.5(2) ?
O3 C3 C2 . . 111.3(2) ?
C4 C3 C2 . . 112.4(2) ?
O3 C3 H3 . . 108.5 ?
C4 C3 H3 . . 108.5 ?
C2 C3 H3 . . 108.5 ?
O4 C4 C3 . . 111.0(2) ?
O4 C4 C5 . . 109.4(2) ?
C3 C4 C5 . . 109.9(2) ?
O4 C4 H4 . . 108.8 ?
C3 C4 H4 . . 108.8 ?
C5 C4 H4 . . 108.8 ?
O5 C5 C6 . . 107.9(2) ?
O5 C5 C4 . . 110.9(2) ?
C6 C5 C4 . . 112.3(2) ?
O5 C5 H5 . . 108.5 ?
C6 C5 H5 . . 108.5 ?
C4 C5 H5 . . 108.5 ?
O6 C6 C5 . . 112.3(2) ?
O6 C6 H61 . . 109.2 ?
C5 C6 H61 . . 109.2 ?
O6 C6 H62 . . 109.2 ?
C5 C6 H62 . . 109.2 ?
H61 C6 H62 . . 107.9 ?
C1 O1 C9 . . 115.2(2) y
C2 O2 H2O . . 114.2 ?
C3 O3 H3O . . 110.2 ?
C4 O4 H4O . . 105.5 ?
C1 O5 C5 . . 111.8(2) ?
C6 O6 H6O . . 113.0 ?
O71 C7 O11 . . 111.5(2) ?
O11 C7 O72 . . 109.2(4) ?
O71 C7 C8 . . 107.1(2) ?
O11 C7 C8 . . 109.4(2) ?
O72 C7 C8 . . 115.9(4) ?
O71 C7 H71 . . 109.6 ?
O11 C7 H71 . . 109.6 ?
C8 C7 H71 . . 109.6 ?
O11 C7 H72 . . 107.4 ?
O72 C7 H72 . . 107.2 ?
C8 C7 H72 . . 107.4 ?
N1 C8 C9 . . 112.7(2) ?
N1 C8 C7 . . 109.2(2) ?
C9 C8 C7 . . 108.5(2) ?
N1 C8 H8 . . 108.8 ?
C9 C8 H8 . . 108.8 ?
C7 C8 H8 . . 108.8 ?
O1 C9 C10 . . 110.9(2) ?
O1 C9 C8 . . 110.3(2) ?
C10 C9 C8 . . 107.2(2) ?
O1 C9 H9 . . 109.5 ?
C10 C9 H9 . . 109.5 ?
C8 C9 H9 . . 109.5 ?
O10 C10 C11 . . 107.8(2) ?
O10 C10 C9 . . 112.3(2) ?
C11 C10 C9 . . 108.6(2) ?
O10 C10 H10 . . 109.4 ?
C11 C10 H10 . . 109.4 ?
C9 C10 H10 . . 109.4 ?
O11 C11 C12 . . 108.7(2) ?
O11 C11 C10 . . 108.7(2) ?
C12 C11 C10 . . 114.8(2) ?
O11 C11 H11 . . 108.2 ?
C12 C11 H11 . . 108.2 ?
C10 C11 H11 . . 108.2 ?
O12 C12 C11 . . 110.9(2) ?
O12 C12 H121 . . 109.5 ?
C11 C12 H121 . . 109.5 ?
O12 C12 H122 . . 109.5 ?
C11 C12 H122 . . 109.5 ?
H121 C12 H122 . . 108.0 ?
C7 O71 H71O . . 113.3 ?
C7 O72 H72O . . 109.5 ?
C10 O10 H10O . . 110.6 ?
C7 O11 C11 . . 113.28(19) ?
C12 O12 H12O . . 115.9 ?
C13 N1 C8 . . 123.4(2) ?
C13 N1 H1N . . 118.3 ?
C8 N1 H1N . . 118.3 ?
O13 C13 N1 . . 123.6(3) ?
O13 C13 C14 . . 120.2(2) ?
N1 C13 C14 . . 116.2(2) ?
C13 C14 H141 . . 109.5 ?
C13 C14 H142 . . 109.5 ?
H141 C14 H142 . . 109.5 ?
C13 C14 H143 . . 109.5 ?
H141 C14 H143 . . 109.5 ?
H142 C14 H143 . . 109.5 ?
H11W O1W H12W . . 103.1 ?
H21W O2W H22W . . 108.4 ?

loop_
_geom_bond_atom_site_label_1
_geom_bond_atom_site_label_2
_geom_bond_site_symmetry_2
_geom_bond_distance
_geom_bond_publ_flag
C1 O1 . 1.394(3) ?
C1 O5 . 1.426(3) ?
C1 C2 . 1.525(3) ?
C1 H1 . 1.0000 ?
C2 O2 . 1.419(3) ?
C2 C3 . 1.532(3) ?
C2 H2 . 1.0000 ?
C3 O3 . 1.414(3) ?
C3 C4 . 1.518(4) ?
C3 H3 . 1.0000 ?
C4 O4 . 1.429(3) ?
C4 C5 . 1.523(3) ?
C4 H4 . 1.0000 ?
C5 O5 . 1.432(3) ?
C5 C6 . 1.516(4) ?
C5 H5 . 1.0000 ?
C6 O6 . 1.425(3) ?
C6 H61 . 0.9900 ?
C6 H62 . 0.9900 ?
O1 C9 . 1.434(3) ?
O2 H2O . 0.8500 ?
O3 H3O . 0.8500 ?
O4 H4O . 0.9338 ?
O6 H6O . 0.8499 ?
C7 O71 . 1.380(4) ?
C7 O11 . 1.428(3) ?
C7 O72 . 1.435(9) ?
C7 C8 . 1.538(3) ?
C7 H71 . 1.0000 ?
C7 H72 . 1.0000 ?
C8 N1 . 1.452(3) ?
C8 C9 . 1.532(4) ?
C8 H8 . 1.0000 ?
C9 C10 . 1.528(4) ?
C9 H9 . 1.0000 ?
C10 O10 . 1.420(3) ?
C10 C11 . 1.523(3) ?
C10 H10 . 1.0000 ?
C11 O11 . 1.437(3) ?
C11 C12 . 1.514(4) ?
C11 H11 . 1.0000 ?
C12 O12 . 1.413(4) ?
C12 H121 . 0.9900 ?
C12 H122 . 0.9900 ?
O71 H71O . 0.8594 ?
O72 H72O . 0.8400 ?
O10 H10O . 0.9571 ?
O12 H12O . 0.8497 ?
N1 C13 . 1.329(4) ?
N1 H1N . 0.8800 ?
C13 O13 . 1.246(4) ?
C13 C14 . 1.504(4) ?
C14 H141 . 0.9800 ?
C14 H142 . 0.9800 ?
C14 H143 . 0.9800 ?
O1W H11W . 0.8500 ?
O1W H12W . 0.8676 ?
O2W H21W . 0.8963 ?
O2W H22W . 0.8523 ?

loop_
_geom_hbond_atom_site_label_D
_geom_hbond_atom_site_label_H
_geom_hbond_atom_site_label_A
_geom_hbond_site_symmetry_A
_geom_hbond_distance_DH
_geom_hbond_distance_HA
_geom_hbond_distance_DA
_geom_hbond_angle_DHA
_geom_hbond_publ_flag
N1 H1N O2W 4_745 0.88 2.05 2.923(3) 169 y
O2 H2O O12 4_655 0.85 1.80 2.642(3) 170 y
O3 H3O O2W . 0.85 1.86 2.702(3) 169 y
O4 H4O O13 4_655 0.93 1.95 2.803(3) 150 y
O6 H6O O1W 3_556 0.85 1.79 2.624(3) 168 y
O10 H10O O6 3_456 0.96 1.81 2.705(3) 154 y
O1W H11W O10 3_456 0.85 1.85 2.696(3) 175 y
O12 H12O O13 4_645 0.85 1.96 2.784(3) 162 y
O1W H12W O4 . 0.87 1.90 2.759(3) 173 y
O2W H21W O11 1_565 0.90 1.94 2.772(3) 154 y
O2W H22W O6 2_664 0.85 1.91 2.757(3) 171 y
O71 H71O O2 4_745 0.86 1.87 2.683(3) 159 y
O72 H72O O1W 4_645 0.84 2.04 2.545(9) 119 y

loop_
_geom_torsion_atom_site_label_1
_geom_torsion_atom_site_label_2
_geom_torsion_atom_site_label_3
_geom_torsion_atom_site_label_4
_geom_torsion_site_symmetry_1
_geom_torsion_site_symmetry_2
_geom_torsion_site_symmetry_3
_geom_torsion_site_symmetry_4
_geom_torsion
_geom_torsion_publ_flag
O1 C1 C2 O2 . . . . -69.5(3) ?
O5 C1 C2 O2 . . . . 172.4(2) ?
O1 C1 C2 C3 . . . . 171.9(2) ?
O5 C1 C2 C3 . . . . 53.9(3) ?
O2 C2 C3 O3 . . . . 70.7(3) ?
C1 C2 C3 O3 . . . . -169.0(2) ?
O2 C2 C3 C4 . . . . -168.6(2) ?
C1 C2 C3 C4 . . . . -48.3(3) ?
O3 C3 C4 O4 . . . . 50.3(3) ?
C2 C3 C4 O4 . . . . -72.6(3) ?
O3 C3 C4 C5 . . . . 171.5(2) ?
C2 C3 C4 C5 . . . . 48.6(3) ?
O4 C4 C5 O5 . . . . 66.6(3) ?
C3 C4 C5 O5 . . . . -55.5(3) ?
O4 C4 C5 C6 . . . . -54.2(3) ?
C3 C4 C5 C6 . . . . -176.4(2) ?
O5 C5 C6 O6 . . . . 79.5(3) ?
C4 C5 C6 O6 . . . . -157.9(2) ?
O5 C1 O1 C9 . . . . -81.6(3) y
C2 C1 O1 C9 . . . . 159.0(2) y
O1 C1 O5 C5 . . . . 179.3(2) ?
C2 C1 O5 C5 . . . . -62.6(3) ?
C6 C5 O5 C1 . . . . -172.6(2) ?
C4 C5 O5 C1 . . . . 64.0(3) ?
O71 C7 C8 N1 . . . . 61.1(3) ?
O11 C7 C8 N1 . . . . -178.0(2) ?
O72 C7 C8 N1 . . . . -53.9(5) ?
O71 C7 C8 C9 . . . . -62.2(3) ?
O11 C7 C8 C9 . . . . 58.8(3) ?
O72 C7 C8 C9 . . . . -177.2(5) ?
C1 O1 C9 C10 . . . . 118.0(2) y
C1 O1 C9 C8 . . . . -123.3(2) y
N1 C8 C9 O1 . . . . 58.5(3) ?
C7 C8 C9 O1 . . . . 179.6(2) ?
N1 C8 C9 C10 . . . . 179.3(2) ?
C7 C8 C9 C10 . . . . -59.5(3) ?
O1 C9 C10 O10 . . . . -59.4(3) ?
C8 C9 C10 O10 . . . . -179.9(2) ?
O1 C9 C10 C11 . . . . -178.5(2) ?
C8 C9 C10 C11 . . . . 61.0(3) ?
O10 C10 C11 O11 . . . . 177.2(2) ?
C9 C10 C11 O11 . . . . -60.9(3) ?
O10 C10 C11 C12 . . . . 55.2(3) ?
C9 C10 C11 C12 . . . . 177.1(2) ?
O11 C11 C12 O12 . . . . -64.1(3) ?
C10 C11 C12 O12 . . . . 57.9(3) ?
O71 C7 O11 C11 . . . . 57.6(3) ?
O72 C7 O11 C11 . . . . 171.4(5) ?
C8 C7 O11 C11 . . . . -60.7(3) ?
C12 C11 O11 C7 . . . . -172.7(2) ?
C10 C11 O11 C7 . . . . 61.8(3) ?
C9 C8 N1 C13 . . . . -125.0(3) ?
C7 C8 N1 C13 . . . . 114.2(3) ?
C8 N1 C13 O13 . . . . 2.1(4) ?
C8 N1 C13 C14 . . . . -179.2(2) ?
